data_7204026
loop_
_publ_author_name
'Jones, Anthony C.'
'Davies, Hywel O.'
'Leedham, Timothy J.'
'Wright, Peter J.'
'Crosbie, Michael J.'
'Steiner, Alexander'
'Bickley, Jamie F.'
'O'Brien, Paul'
'White, Andrew J. P.'
'Williams, David J.'

_publ_section_title
;
 Crystal structure of a strontium--tantalum and a magnesium--niobium
 heterometal alkoxide: precursors for the MOCVD of ferroelectric oxides
;
_journal_issue 2
_journal_name_full 'Journal of Materials Chemistry'
_journal_page_first 544
_journal_paper_doi 10.1039/b006529n
_journal_volume 11
_journal_year 2001
_chemical_formula_sum 'C42 H98 O14 Sr Ta2'
_chemical_formula_weight 1276.72
_chemical_name_systematic
; 
 ? 
;
_space_group_IT_number 2
_symmetry_cell_setting triclinic
_symmetry_space_group_name_Hall '-P 1'
_symmetry_space_group_name_H-M 'P -1'
_atom_sites_solution_hydrogens geom
_atom_sites_solution_primary direct
_atom_sites_solution_secondary difmap
_audit_creation_method SHELXL
_cell_angle_alpha 97.43(3)
_cell_angle_beta 96.38(4)
_cell_angle_gamma 102.84(3)
_cell_formula_units_Z 2
_cell_length_a 10.851(4)
_cell_length_b 14.492(5)
_cell_length_c 19.113(7)
_cell_measurement_reflns_used 27
_cell_measurement_temperature 203(2)
_cell_measurement_theta_max 12.49
_cell_measurement_theta_min 4.77
_cell_volume 2875.2(19)
_computing_cell_refinement 'Siemens XSCANS'
_computing_data_collection 'Siemens XSCANS'
_computing_data_reduction 'Siemens SHELXTL'
_computing_molecular_graphics 'Siemens SHELXTL'
_computing_publication_material 'Siemens SHELXTL'
_computing_structure_refinement 'SHELXL-93 (Sheldrick, 1993)'
_computing_structure_solution 'SHELXS-86 (Sheldrick, 1990)'
_diffrn_ambient_temperature 203(2)
_diffrn_measurement_device 'Siemens P4'
_diffrn_measurement_method '\w scans'
_diffrn_radiation_monochromator graphite
_diffrn_radiation_source 'fine-focus sealed tube'
_diffrn_radiation_type MoK\a
_diffrn_radiation_wavelength 0.71073
_diffrn_reflns_av_R_equivalents 0.0582
_diffrn_reflns_av_sigmaI/netI 0.0777
_diffrn_reflns_limit_h_max 11
_diffrn_reflns_limit_h_min 0
_diffrn_reflns_limit_k_max 15
_diffrn_reflns_limit_k_min -15
_diffrn_reflns_limit_l_max 20
_diffrn_reflns_limit_l_min -20
_diffrn_reflns_number 7893
_diffrn_reflns_theta_max 22.50
_diffrn_reflns_theta_min 1.95
_diffrn_standards_decay_% 7.20
_diffrn_standards_interval_count 97
_diffrn_standards_number 3
_exptl_absorpt_coefficient_mu 4.772
_exptl_absorpt_correction_type none
_exptl_crystal_colour Clear
_exptl_crystal_density_diffrn 1.475
_exptl_crystal_description blocks
_exptl_crystal_F_000 1292
_exptl_crystal_size_max 0.67
_exptl_crystal_size_mid 0.67
_exptl_crystal_size_min 0.60
_refine_diff_density_max 1.135
_refine_diff_density_min -1.254
_refine_diff_density_rms 0.141
_refine_ls_extinction_method none
_refine_ls_goodness_of_fit_all 1.027
_refine_ls_goodness_of_fit_obs 1.091
_refine_ls_matrix_type full
_refine_ls_number_parameters 592
_refine_ls_number_reflns 6848
_refine_ls_number_restraints 170
_refine_ls_restrained_S_all 1.041
_refine_ls_restrained_S_obs 1.080
_refine_ls_R_factor_all 0.0787
_refine_ls_R_factor_obs 0.0473
_refine_ls_shift/esd_max -0.001
_refine_ls_shift/esd_mean 0.000
_refine_ls_structure_factor_coef Fsqd
_refine_ls_weighting_details 'w=1/[\s^2^(Fo^2^)+(0.0537P)^2^+0.0000P] where P=(Fo^2^+2Fc^2^)/3'
_refine_ls_weighting_scheme calc
_refine_ls_wR_factor_all 0.1130
_refine_ls_wR_factor_obs 0.0983
_reflns_number_observed 5343
_reflns_number_total 7417
_reflns_observed_criterion >2sigma(I)
_cod_data_source_file b006529n.txt
_cod_data_source_block POB9819
_cod_depositor_comments
;
The following automatic conversions were performed:
'_symmetry_cell_setting' value 'Triclinic' changed to 'triclinic'
according to '/home/saulius/struct/CIF-dictionaries/cif_core.dic'
dictionary named 'cif_core.dic' version 2.4.1 from 2010-06-29.

Automatic conversion script
Id: cif_fix_enum 1527 2010-12-29 10:47:43Z saulius 

The following automatic conversions were performed:

'_refine_ls_weighting_scheme' value 'calc
w=1/[\s^2^(Fo^2^)+(0.0537P)^2^+0.0000P] where P=(Fo^2^+2Fc^2^)/3' was
changed to 'calc'. New tag '_refine_ls_weighting_details' was
created. The value of the new tag was set to
'w=1/[\s^2^(Fo^2^)+(0.0537P)^2^+0.0000P] where P=(Fo^2^+2Fc^2^)/3'.

Automatic conversion script
Id: cif_fix_values 3143 2015-03-26 13:38:13Z robertas 
;
_cod_original_sg_symbol_H-M P-1
_cod_database_code 7204026

loop_
_symmetry_equiv_pos_as_xyz
'x, y, z'
'-x, -y, -z'

loop_
_atom_site_aniso_label
_atom_site_aniso_U_11
_atom_site_aniso_U_22
_atom_site_aniso_U_33
_atom_site_aniso_U_23
_atom_site_aniso_U_13
_atom_site_aniso_U_12
Sr 0.0414(6) 0.0386(5) 0.0369(5) 0.0036(4) 0.0088(4) 0.0090(4)
Ta1 0.0352(3) 0.0329(2) 0.0342(3) 0.0050(2) 0.0082(2) 0.0120(2)
Ta2 0.0410(3) 0.0314(3) 0.0390(3) 0.0045(2) 0.0019(2) 0.0118(2)
O1 0.046(4) 0.030(3) 0.031(4) 0.016(3) 0.013(3) 0.017(3)
O2 0.030(4) 0.042(4) 0.050(4) 0.012(3) 0.005(3) 0.021(3)
O3 0.040(4) 0.047(4) 0.043(4) 0.002(3) 0.012(3) 0.022(3)
O4 0.053(5) 0.031(4) 0.040(4) -0.001(3) 0.018(4) 0.012(3)
O5 0.060(5) 0.062(5) 0.043(5) -0.003(4) 0.021(4) 0.016(4)
O6 0.071(6) 0.064(5) 0.044(5) 0.020(4) -0.007(4) 0.019(5)
O7 0.080(7) 0.053(5) 0.054(5) -0.013(4) 0.034(5) 0.017(5)
O8 0.045(5) 0.044(4) 0.050(5) 0.006(4) 0.000(4) 0.004(4)
O9 0.052(5) 0.046(5) 0.072(6) 0.010(4) 0.005(4) 0.014(4)
O10 0.047(5) 0.042(4) 0.045(4) 0.007(3) 0.015(4) 0.006(4)
O11 0.041(4) 0.043(4) 0.044(4) 0.002(3) -0.005(3) 0.011(3)
O12 0.056(5) 0.028(4) 0.079(6) 0.005(4) 0.007(5) 0.011(4)
O13 0.063(6) 0.035(4) 0.068(6) 0.013(4) 0.023(5) 0.004(4)
O14 0.051(5) 0.076(6) 0.055(5) 0.025(5) -0.021(4) 0.011(5)
C1 0.069(9) 0.046(7) 0.060(8) 0.019(6) -0.006(7) 0.016(6)
C2 0.090(12) 0.075(10) 0.083(11) 0.008(8) -0.014(9) 0.040(9)
C3 0.118(15) 0.079(11) 0.066(10) 0.018(8) -0.021(10) 0.020(10)
C4 0.049(8) 0.074(10) 0.092(11) 0.006(8) -0.012(8) 0.029(7)
C5 0.052(9) 0.100(13) 0.155(19) 0.021(12) 0.010(10) 0.054(10)
C6 0.095(12) 0.079(11) 0.072(10) 0.031(8) -0.011(9) 0.027(9)
C7 0.126(16) 0.114(14) 0.061(10) 0.002(9) 0.024(10) 0.091(13)
C8 0.198(28) 0.168(23) 0.064(12) -0.038(13) 0.013(14) 0.118(22)
C9 0.085(12) 0.092(12) 0.099(13) 0.013(10) 0.021(10) 0.056(10)
C10 0.067(8) 0.044(7) 0.051(7) -0.005(5) 0.023(6) 0.016(6)
C11 0.095(14) 0.093(13) 0.122(16) 0.007(11) 0.027(12) 0.058(11)
C12 0.087(11) 0.061(9) 0.077(10) -0.014(8) 0.044(9) -0.010(8)
C13 0.039(16) 0.127(30) 0.051(17) -0.017(17) -0.011(13) 0.012(18)
C14 0.059(15) 0.098(21) 0.045(13) 0.000(13) 0.006(11) 0.022(15)
C15 0.119(27) 0.146(29) 0.067(18) 0.002(20) 0.053(19) 0.062(23)
C16 0.132(17) 0.130(16) 0.048(9) 0.016(9) -0.011(9) 0.085(14)
C17 0.228(34) 0.111(17) 0.073(13) 0.006(12) -0.025(17) 0.055(20)
C18 0.132(20) 0.138(20) 0.101(15) 0.028(14) -0.015(14) 0.074(17)
C19 0.108(14) 0.074(11) 0.084(12) -0.021(9) 0.042(11) 0.022(10)
C20 0.099(15) 0.198(24) 0.080(13) -0.010(14) 0.036(11) 0.024(15)
C21 0.119(17) 0.119(17) 0.112(16) -0.017(13) 0.035(13) 0.066(14)
C22 0.057(9) 0.077(11) 0.095(12) -0.017(9) -0.027(9) 0.019(8)
C23 0.087(12) 0.054(9) 0.103(13) -0.010(8) -0.017(10) -0.005(8)
C24 0.069(11) 0.088(12) 0.137(17) -0.033(11) -0.025(11) 0.026(9)
C25 0.096(19) 0.020(10) 0.078(16) 0.016(10) 0.005(15) 0.015(11)
C26 0.119(29) 0.032(15) 0.164(35) -0.006(18) -0.021(29) 0.002(17)
C27 0.169(27) 0.070(17) 0.074(18) 0.043(15) -0.024(20) 0.011(18)
C28 0.051(8) 0.055(8) 0.053(8) 0.013(6) 0.025(6) 0.000(6)
C29 0.114(15) 0.118(15) 0.057(10) 0.028(10) 0.028(10) -0.008(12)
C30 0.058(10) 0.116(15) 0.124(16) 0.031(12) 0.036(10) 0.042(10)
C31 0.054(8) 0.050(7) 0.061(8) -0.002(6) -0.017(7) 0.006(6)
C32 0.121(17) 0.098(14) 0.076(12) -0.016(10) -0.025(12) -0.008(12)
C33 0.045(10) 0.109(16) 0.184(25) 0.000(15) -0.022(12) 0.011(10)
C34 0.065(14) 0.029(9) 0.066(13) 0.001(8) 0.024(11) 0.006(9)
C35 0.114(24) 0.069(18) 0.116(25) -0.016(16) 0.015(22) 0.006(16)
C36 0.107(24) 0.036(12) 0.099(22) 0.026(11) -0.029(15) 0.023(11)
C37 0.066(12) 0.076(13) 0.045(10) 0.016(9) 0.012(9) 0.021(10)
C38 0.118(22) 0.080(19) 0.141(25) 0.068(20) 0.081(20) 0.045(17)
C39 0.104(20) 0.080(16) 0.118(22) 0.035(16) 0.050(17) 0.030(15)
C40 0.038(11) 0.071(15) 0.048(12) -0.007(10) 0.005(9) -0.001(11)
C41 0.053(14) 0.088(21) 0.069(17) 0.001(14) -0.013(12) 0.026(15)
C42 0.102(26) 0.148(37) 0.049(17) -0.053(19) 0.005(15) 0.022(21)

loop_
_atom_site_label
_atom_site_type_symbol
_atom_site_fract_x
_atom_site_fract_y
_atom_site_fract_z
_atom_site_U_iso_or_equiv
_atom_site_thermal_displace_type
_atom_site_occupancy
_atom_site_calc_flag
_atom_site_refinement_flags
_atom_site_disorder_group
Sr Sr 0.41415(10) 0.69638(7) 0.29064(5) 0.0390(2) Uani 1 d . .
Ta1 Ta 0.20063(4) 0.45579(3) 0.22350(2) 0.03326(14) Uani 1 d . .
Ta2 Ta 0.61504(4) 0.90638(3) 0.23199(2) 0.03705(15) Uani 1 d . .
O1 O 0.2182(7) 0.5956(5) 0.2099(4) 0.033(2) Uani 1 d . .
O2 O 0.3751(7) 0.5160(5) 0.2796(4) 0.038(2) Uani 1 d . .
O3 O 0.4684(7) 0.8753(6) 0.2874(4) 0.041(2) Uani 1 d . .
O4 O 0.5738(8) 0.7611(5) 0.2152(4) 0.041(2) Uani 1 d . .
O5 O 0.2666(9) 0.6600(6) 0.3840(4) 0.055(2) Uani 1 d D .
O6 O 0.6124(10) 0.7556(7) 0.3830(5) 0.059(2) Uani 1 d . .
O7 O 0.2726(10) 0.4265(7) 0.1405(5) 0.062(3) Uani 1 d . .
O8 O 0.0320(8) 0.4198(6) 0.1744(4) 0.048(2) Uani 1 d . .
O9 O 0.1978(8) 0.3343(5) 0.2513(5) 0.056(2) Uani 1 d D .
O10 O 0.1253(8) 0.4927(5) 0.3116(4) 0.045(2) Uani 1 d . .
O11 O 0.7315(7) 0.9027(5) 0.3210(4) 0.044(2) Uani 1 d . .
O12 O 0.6406(8) 1.0419(5) 0.2581(5) 0.055(2) Uani 1 d D .
O13 O 0.7582(9) 0.9142(6) 0.1809(5) 0.055(2) Uani 1 d D .
O14 O 0.5028(8) 0.9056(7) 0.1471(5) 0.062(3) Uani 1 d D .
C1 C 0.1214(14) 0.6381(9) 0.1842(7) 0.058(3) Uani 1 d . .
H1A H 0.0395(14) 0.5975(9) 0.1923(7) 0.070 Uiso 1 calc R .
C2 C 0.1345(18) 0.7338(12) 0.2253(9) 0.082(5) Uani 1 d . .
H2A H 0.1375(18) 0.7292(12) 0.2757(9) 0.123 Uiso 1 calc R .
H2B H 0.0620(18) 0.7587(12) 0.2097(9) 0.123 Uiso 1 calc R .
H2C H 0.2127(18) 0.7765(12) 0.2178(9) 0.123 Uiso 1 calc R .
C3 C 0.1157(21) 0.6349(13) 0.1052(9) 0.090(6) Uani 1 d . .
H3A H 0.1071(21) 0.5695(13) 0.0825(9) 0.135 Uiso 1 calc R .
H3B H 0.1934(21) 0.6755(13) 0.0950(9) 0.135 Uiso 1 calc R .
H3C H 0.0428(21) 0.6577(13) 0.0870(9) 0.135 Uiso 1 calc R .
C4 C 0.4740(15) 0.4863(12) 0.3203(9) 0.072(4) Uani 1 d . .
H4A H 0.5442(15) 0.5445(12) 0.3366(9) 0.086 Uiso 1 calc R .
C5 C 0.5269(16) 0.4193(14) 0.2774(12) 0.097(6) Uani 1 d . .
H5A H 0.5542(16) 0.4464(14) 0.2362(12) 0.146 Uiso 1 calc R .
H5B H 0.4624(16) 0.3598(14) 0.2616(12) 0.146 Uiso 1 calc R .
H5C H 0.5996(16) 0.4067(14) 0.3055(12) 0.146 Uiso 1 calc R .
C6 C 0.4263(18) 0.4542(13) 0.3877(9) 0.081(5) Uani 1 d . .
H6A H 0.3929(18) 0.5039(13) 0.4125(9) 0.122 Uiso 1 calc R .
H6B H 0.4964(18) 0.4425(13) 0.4186(9) 0.122 Uiso 1 calc R .
H6C H 0.3592(18) 0.3957(13) 0.3747(9) 0.122 Uiso 1 calc R .
C7 C 0.4114(21) 0.9327(15) 0.3353(9) 0.090(6) Uani 1 d . .
H7A H 0.3461(21) 0.8830(15) 0.3506(9) 0.109 Uiso 1 calc R .
C8 C 0.4861(27) 0.9761(19) 0.4002(10) 0.137(11) Uani 1 d . .
H8A H 0.5336(27) 0.9323(19) 0.4177(10) 0.206 Uiso 1 calc R .
H8B H 0.4316(27) 0.9920(19) 0.4344(10) 0.206 Uiso 1 calc R .
H8C H 0.5454(27) 1.0341(19) 0.3935(10) 0.206 Uiso 1 calc R .
C9 C 0.3308(18) 0.9875(14) 0.2991(10) 0.086(5) Uani 1 d . .
H9A H 0.2842(18) 0.9488(14) 0.2549(10) 0.129 Uiso 1 calc R .
H9B H 0.3846(18) 1.0458(14) 0.2889(10) 0.129 Uiso 1 calc R .
H9C H 0.2708(18) 1.0038(14) 0.3298(10) 0.129 Uiso 1 calc R .
C10 C 0.6287(13) 0.7026(9) 0.1688(7) 0.053(3) Uani 1 d . .
H10A H 0.6654(13) 0.7404(9) 0.1333(7) 0.064 Uiso 1 calc R .
C11 C 0.7338(20) 0.6723(15) 0.2108(12) 0.098(6) Uani 1 d . .
H11A H 0.7978(20) 0.7287(15) 0.2349(12) 0.147 Uiso 1 calc R .
H11B H 0.7727(20) 0.6335(15) 0.1789(12) 0.147 Uiso 1 calc R .
H11C H 0.6990(20) 0.6351(15) 0.2459(12) 0.147 Uiso 1 calc R .
C12 C 0.5268(17) 0.6178(11) 0.1303(9) 0.079(5) Uani 1 d . .
H12A H 0.4605(17) 0.6400(11) 0.1038(9) 0.119 Uiso 1 calc R .
H12B H 0.4901(17) 0.5802(11) 0.1647(9) 0.119 Uiso 1 calc R .
H12C H 0.5639(17) 0.5786(11) 0.0977(9) 0.119 Uiso 1 calc R .
C13 C 0.2634(26) 0.7044(22) 0.4539(9) 0.078(11) Uani 0.55 d PD 1
H13A H 0.3328(26) 0.7636(22) 0.4636(9) 0.094 Uiso 0.55 calc PR 1
C14 C 0.2912(26) 0.6461(21) 0.5065(10) 0.068(7) Uani 0.55 d PD 1
H14A H 0.3715(26) 0.6292(21) 0.5007(10) 0.102 Uiso 0.55 calc PR 1
H14B H 0.2232(26) 0.5882(21) 0.5002(10) 0.102 Uiso 0.55 calc PR 1
H14C H 0.2975(26) 0.6818(21) 0.5538(10) 0.102 Uiso 0.55 calc PR 1
C15 C 0.1466(37) 0.7336(37) 0.4574(16) 0.104(13) Uani 0.55 d PDU 1
H15A H 0.1345(37) 0.7723(37) 0.4206(16) 0.156 Uiso 0.55 calc PR 1
H15B H 0.1502(37) 0.7710(37) 0.5039(16) 0.156 Uiso 0.55 calc PR 1
H15C H 0.0759(37) 0.6774(37) 0.4503(16) 0.156 Uiso 0.55 calc PR 1
C13' C 0.2190(27) 0.6806(19) 0.4492(11) 0.039(8) Uiso 0.45 d PD 2
H13B H 0.1588(27) 0.6245(19) 0.4609(11) 0.046 Uiso 0.45 calc PR 2
C14' C 0.3329(44) 0.7172(45) 0.5035(18) 0.143(23) Uiso 0.45 d PD 2
H14D H 0.3752(44) 0.6659(45) 0.5101(18) 0.215 Uiso 0.45 calc PR 2
H14E H 0.3075(44) 0.7405(45) 0.5483(18) 0.215 Uiso 0.45 calc PR 2
H14F H 0.3910(44) 0.7691(45) 0.4880(18) 0.215 Uiso 0.45 calc PR 2
C15' C 0.1617(62) 0.7622(41) 0.4429(28) 0.143(33) Uiso 0.45 d PD 2
H15D H 0.0855(62) 0.7424(41) 0.4076(28) 0.214 Uiso 0.45 calc PR 2
H15E H 0.2225(62) 0.8134(41) 0.4283(28) 0.214 Uiso 0.45 calc PR 2
H15F H 0.1390(62) 0.7848(41) 0.4886(28) 0.214 Uiso 0.45 calc PR 2
C16 C 0.6677(22) 0.7306(16) 0.4494(8) 0.096(7) Uani 1 d . .
H16A H 0.6035(22) 0.6749(16) 0.4585(8) 0.116 Uiso 1 calc R .
C17 C 0.6770(32) 0.8037(18) 0.5091(11) 0.139(11) Uani 1 d . .
H17A H 0.5959(32) 0.8214(18) 0.5094(11) 0.209 Uiso 1 calc R .
H17B H 0.7432(32) 0.8594(18) 0.5056(11) 0.209 Uiso 1 calc R .
H17C H 0.6982(32) 0.7798(18) 0.5529(11) 0.209 Uiso 1 calc R .
C18 C 0.7767(24) 0.6960(19) 0.4405(12) 0.119(8) Uani 1 d . .
H18A H 0.7582(24) 0.6471(19) 0.3985(12) 0.179 Uiso 1 calc R .
H18B H 0.8011(24) 0.6687(19) 0.4821(12) 0.179 Uiso 1 calc R .
H18C H 0.8461(24) 0.7483(19) 0.4347(12) 0.179 Uiso 1 calc R .
C19 C 0.2737(20) 0.3697(13) 0.0749(10) 0.090(6) Uani 1 d . .
H19A H 0.2096(20) 0.3081(13) 0.0707(10) 0.108 Uiso 1 calc R .
C20 C 0.2393(23) 0.4203(22) 0.0151(12) 0.129(9) Uani 1 d U .
H20A H 0.1553(23) 0.4322(22) 0.0176(12) 0.193 Uiso 1 calc R .
H20B H 0.2386(23) 0.3808(22) -0.0300(12) 0.193 Uiso 1 calc R .
H20C H 0.3017(23) 0.4808(22) 0.0189(12) 0.193 Uiso 1 calc R .
C21 C 0.4035(22) 0.3498(17) 0.0730(12) 0.112(7) Uani 1 d . .
H21A H 0.4234(22) 0.3170(17) 0.1124(12) 0.169 Uiso 1 calc R .
H21B H 0.4670(22) 0.4099(17) 0.0772(12) 0.169 Uiso 1 calc R .
H21C H 0.4040(22) 0.3098(17) 0.0283(12) 0.169 Uiso 1 calc R .
C22 C -0.0629(16) 0.3838(13) 0.1169(11) 0.082(5) Uani 1 d . .
H22A H -0.0283(16) 0.4134(13) 0.0771(11) 0.098 Uiso 1 calc R .
C23 C -0.0841(18) 0.2787(11) 0.0926(11) 0.089(5) Uani 1 d . .
H23A H -0.0024(18) 0.2626(11) 0.0900(11) 0.134 Uiso 1 calc R .
H23B H -0.1355(18) 0.2613(11) 0.0459(11) 0.134 Uiso 1 calc R .
H23C H -0.1282(18) 0.2438(11) 0.1262(11) 0.134 Uiso 1 calc R .
C24 C -0.1806(18) 0.4149(14) 0.1224(13) 0.105(7) Uani 1 d U .
H24A H -0.1604(18) 0.4835(14) 0.1384(13) 0.157 Uiso 1 calc R .
H24B H -0.2263(18) 0.3821(14) 0.1565(13) 0.157 Uiso 1 calc R .
H24C H -0.2335(18) 0.3996(14) 0.0762(13) 0.157 Uiso 1 calc R .
C25 C 0.1400(27) 0.2363(10) 0.2375(12) 0.064(7) Uani 0.55 d PDU 1
H25A H 0.0497(27) 0.2297(10) 0.2176(12) 0.077 Uiso 0.55 calc PR 1
C26 C 0.1930(41) 0.1791(18) 0.1865(19) 0.113(15) Uani 0.55 d PDU 1
H26A H 0.1925(41) 0.2052(18) 0.1423(19) 0.169 Uiso 0.55 calc PR 1
H26B H 0.1419(41) 0.1136(18) 0.1775(19) 0.169 Uiso 0.55 calc PR 1
H26C H 0.2801(41) 0.1802(18) 0.2056(19) 0.169 Uiso 0.55 calc PR 1
C27 C 0.1393(45) 0.1991(20) 0.3045(15) 0.107(12) Uani 0.55 d PDU 1
H27A H 0.1035(45) 0.2384(20) 0.3378(15) 0.161 Uiso 0.55 calc PR 1
H27B H 0.2261(45) 0.2002(20) 0.3242(15) 0.161 Uiso 0.55 calc PR 1
H27C H 0.0880(45) 0.1337(20) 0.2962(15) 0.161 Uiso 0.55 calc PR 1
C25' C 0.2065(29) 0.2433(14) 0.2637(16) 0.066(9) Uiso 0.45 d PDU 2
H25B H 0.2721(29) 0.2514(14) 0.3058(16) 0.080 Uiso 0.45 calc PR 2
C26' C 0.2468(40) 0.1907(24) 0.2048(20) 0.079(13) Uiso 0.45 d PDU 2
H26D H 0.3273(40) 0.2275(24) 0.1947(20) 0.119 Uiso 0.45 calc PR 2
H26E H 0.1827(40) 0.1794(24) 0.1630(20) 0.119 Uiso 0.45 calc PR 2
H26F H 0.2576(40) 0.1298(24) 0.2169(20) 0.119 Uiso 0.45 calc PR 2
C27' C 0.0860(34) 0.1913(23) 0.2810(25) 0.086(13) Uiso 0.45 d PDU 2
H27D H 0.0619(34) 0.2287(23) 0.3208(25) 0.129 Uiso 0.45 calc PR 2
H27E H 0.0953(34) 0.1304(23) 0.2939(25) 0.129 Uiso 0.45 calc PR 2
H27F H 0.0204(34) 0.1800(23) 0.2400(25) 0.129 Uiso 0.45 calc PR 2
C28 C 0.0153(13) 0.4416(10) 0.3345(7) 0.054(3) Uani 1 d . .
H28A H -0.0185(13) 0.3820(10) 0.2997(7) 0.064 Uiso 1 calc R .
C29 C 0.0447(21) 0.4128(16) 0.4054(9) 0.099(6) Uani 1 d . .
H29A H 0.1103(21) 0.3771(16) 0.4035(9) 0.149 Uiso 1 calc R .
H29B H -0.0319(21) 0.3729(16) 0.4174(9) 0.149 Uiso 1 calc R .
H29C H 0.0748(21) 0.4696(16) 0.4413(9) 0.149 Uiso 1 calc R .
C30 C -0.0847(17) 0.4967(16) 0.3333(12) 0.093(6) Uani 1 d . .
H30A H -0.1005(17) 0.5138(16) 0.2862(12) 0.140 Uiso 1 calc R .
H30B H -0.0561(17) 0.5545(16) 0.3683(12) 0.140 Uiso 1 calc R .
H30C H -0.1628(17) 0.4578(16) 0.3444(12) 0.140 Uiso 1 calc R .
C31 C 0.8535(14) 0.9682(10) 0.3438(8) 0.059(4) Uani 1 d . .
H31A H 0.8662(14) 1.0154(10) 0.3105(8) 0.071 Uiso 1 calc R .
C32 C 0.8600(23) 1.0212(15) 0.4173(10) 0.110(7) Uani 1 d . .
H32A H 0.7928(23) 1.0555(15) 0.4179(10) 0.165 Uiso 1 calc R .
H32B H 0.9424(23) 1.0664(15) 0.4310(10) 0.165 Uiso 1 calc R .
H32C H 0.8491(23) 0.9759(15) 0.4506(10) 0.165 Uiso 1 calc R .
C33 C 0.9566(17) 0.9141(17) 0.3409(15) 0.119(9) Uani 1 d . .
H33A H 0.9506(17) 0.8804(17) 0.2929(15) 0.178 Uiso 1 calc R .
H33B H 0.9462(17) 0.8682(17) 0.3739(15) 0.178 Uiso 1 calc R .
H33C H 1.0396(17) 0.9587(17) 0.3542(15) 0.178 Uiso 1 calc R .
C34 C 0.6853(20) 1.1352(10) 0.2428(10) 0.053(5) Uani 0.65 d PD 1
H34A H 0.7648(20) 1.1391(10) 0.2212(10) 0.064 Uiso 0.65 calc PR 1
C35 C 0.7105(40) 1.2029(17) 0.3092(15) 0.105(12) Uani 0.65 d PDU 1
H35A H 0.7757(40) 1.1882(17) 0.3419(15) 0.158 Uiso 0.65 calc PR 1
H35B H 0.6326(40) 1.1980(17) 0.3305(15) 0.158 Uiso 0.65 calc PR 1
H35C H 0.7398(40) 1.2676(17) 0.2993(15) 0.158 Uiso 0.65 calc PR 1
C36 C 0.5866(40) 1.1570(18) 0.1929(19) 0.082(15) Uani 0.65 d PDU 1
H36A H 0.5704(40) 1.1118(18) 0.1489(19) 0.123 Uiso 0.65 calc PR 1
H36B H 0.6157(40) 1.2216(18) 0.1828(19) 0.123 Uiso 0.65 calc PR 1
H36C H 0.5086(40) 1.1520(18) 0.2140(19) 0.123 Uiso 0.65 calc PR 1
C34' C 0.6265(36) 1.1359(15) 0.2620(21) 0.061(12) Uiso 0.35 d PD 2
H34B H 0.5610(36) 1.1453(15) 0.2926(21) 0.074 Uiso 0.35 calc PR 2
C35' C 0.7483(46) 1.2012(25) 0.2922(32) 0.079(19) Uiso 0.35 d PD 2
H35D H 0.7738(46) 1.1891(25) 0.3398(32) 0.119 Uiso 0.35 calc PR 2
H35E H 0.7401(46) 1.2668(25) 0.2946(32) 0.119 Uiso 0.35 calc PR 2
H35F H 0.8124(46) 1.1912(25) 0.2624(32) 0.119 Uiso 0.35 calc PR 2
C36' C 0.5877(87) 1.1537(41) 0.1906(33) 0.109(36) Uiso 0.35 d PDU 2
H36D H 0.5063(87) 1.1099(41) 0.1706(33) 0.163 Uiso 0.35 calc PR 2
H36E H 0.6516(87) 1.1436(41) 0.1607(33) 0.163 Uiso 0.35 calc PR 2
H36F H 0.5793(87) 1.2192(41) 0.1929(33) 0.163 Uiso 0.35 calc PR 2
C37 C 0.8049(17) 0.9203(13) 0.1155(8) 0.061(5) Uani 0.75 d PD 1
H37A H 0.7339(17) 0.8859(13) 0.0776(8) 0.073 Uiso 0.75 calc PR 1
C38 C 0.8373(30) 1.0199(17) 0.1042(18) 0.100(10) Uani 0.75 d PD 1
H38A H 0.7647(30) 1.0476(17) 0.1095(18) 0.150 Uiso 0.75 calc PR 1
H38B H 0.8593(30) 1.0226(17) 0.0566(18) 0.150 Uiso 0.75 calc PR 1
H38C H 0.9096(30) 1.0556(17) 0.1391(18) 0.150 Uiso 0.75 calc PR 1
C39 C 0.9089(24) 0.8733(18) 0.1085(16) 0.095(8) Uani 0.75 d PD 1
H39A H 0.8821(24) 0.8076(18) 0.1166(16) 0.143 Uiso 0.75 calc PR 1
H39B H 0.9822(24) 0.9070(18) 0.1435(16) 0.143 Uiso 0.75 calc PR 1
H39C H 0.9320(24) 0.8740(18) 0.0610(16) 0.143 Uiso 0.75 calc PR 1
C37' C 0.8548(36) 0.9662(33) 0.1502(25) 0.064(16) Uiso 0.25 d PD 2
H37B H 0.8869(36) 1.0304(33) 0.1796(25) 0.077 Uiso 0.25 calc PR 2
C38' C 0.8080(77) 0.9778(73) 0.0788(31) 0.116(43) Uiso 0.25 d PD 2
H38D H 0.7380(77) 1.0092(73) 0.0804(31) 0.175 Uiso 0.25 calc PR 2
H38E H 0.7782(77) 0.9154(73) 0.0492(31) 0.175 Uiso 0.25 calc PR 2
H38F H 0.8764(77) 1.0165(73) 0.0590(31) 0.175 Uiso 0.25 calc PR 2
C39' C 0.9594(57) 0.9192(79) 0.1481(58) 0.156(52) Uiso 0.25 d PD 2
H39D H 0.9906(57) 0.9116(79) 0.1961(58) 0.235 Uiso 0.25 calc PR 2
H39E H 1.0279(57) 0.9579(79) 0.1284(58) 0.235 Uiso 0.25 calc PR 2
H39F H 0.9298(57) 0.8568(79) 0.1185(58) 0.235 Uiso 0.25 calc PR 2
C40 C 0.4013(16) 0.8615(16) 0.0959(9) 0.056(6) Uani 0.60 d PD 1
H40A H 0.3598(16) 0.8001(16) 0.1102(9) 0.067 Uiso 0.60 calc PR 1
C41 C 0.3064(28) 0.9183(31) 0.0896(16) 0.071(9) Uani 0.60 d PDU 1
H41A H 0.2795(28) 0.9325(31) 0.1357(16) 0.107 Uiso 0.60 calc PR 1
H41B H 0.2332(28) 0.8825(31) 0.0555(16) 0.107 Uiso 0.60 calc PR 1
H41C H 0.3435(28) 0.9778(31) 0.0735(16) 0.107 Uiso 0.60 calc PR 1
C42 C 0.4436(39) 0.8392(39) 0.0270(12) 0.108(20) Uani 0.60 d PDU 1
H42A H 0.5066(39) 0.8014(39) 0.0321(12) 0.162 Uiso 0.60 calc PR 1
H42B H 0.4813(39) 0.8983(39) 0.0107(12) 0.162 Uiso 0.60 calc PR 1
H42C H 0.3710(39) 0.8030(39) -0.0074(12) 0.162 Uiso 0.60 calc PR 1
C40' C 0.4499(32) 0.9233(26) 0.0832(12) 0.061(9) Uiso 0.40 d PD 2
H40B H 0.5092(32) 0.9798(26) 0.0715(12) 0.073 Uiso 0.40 calc PR 2
C41' C 0.3291(48) 0.9482(57) 0.0868(34) 0.123(38) Uiso 0.40 d PD 2
H41D H 0.3389(48) 1.0008(57) 0.1255(34) 0.184 Uiso 0.40 calc PR 2
H41E H 0.2664(48) 0.8932(57) 0.0952(34) 0.184 Uiso 0.40 calc PR 2
H41F H 0.3007(48) 0.9674(57) 0.0422(34) 0.184 Uiso 0.40 calc PR 2
C42' C 0.4409(85) 0.8450(57) 0.0263(21) 0.132(35) Uiso 0.40 d PDU 2
H42D H 0.5238(85) 0.8304(57) 0.0256(21) 0.199 Uiso 0.40 calc PR 2
H42E H 0.4137(85) 0.8631(57) -0.0189(21) 0.199 Uiso 0.40 calc PR 2
H42F H 0.3793(85) 0.7890(57) 0.0341(21) 0.199 Uiso 0.40 calc PR 2

loop_
_atom_type_symbol
_atom_type_description
_atom_type_scat_dispersion_real
_atom_type_scat_dispersion_imag
_atom_type_scat_source
C C 0.0033 0.0016 'International Tables Vol C Tables 4.2.6.8 and 6.1.1.4'
H H 0.0000 0.0000 'International Tables Vol C Tables 4.2.6.8 and 6.1.1.4'
O O 0.0106 0.0060 'International Tables Vol C Tables 4.2.6.8 and 6.1.1.4'
Sr Sr -1.5307 3.2498 'International Tables Vol C Tables 4.2.6.8 and 6.1.1.4'
Ta Ta -0.7052 6.5227 'International Tables Vol C Tables 4.2.6.8 and 6.1.1.4'

loop_
_geom_angle_atom_site_label_1
_geom_angle_atom_site_label_2
_geom_angle_atom_site_label_3
_geom_angle
_geom_angle_site_symmetry_1
_geom_angle_site_symmetry_3
_geom_angle_publ_flag
O4 Sr O1 108.2(2) . . ?
O4 Sr O2 111.3(2) . . ?
O1 Sr O2 62.1(2) . . ?
O4 Sr O6 79.4(3) . . ?
O1 Sr O6 164.7(2) . . ?
O2 Sr O6 103.0(3) . . ?
O4 Sr O3 61.3(2) . . ?
O1 Sr O3 117.3(2) . . ?
O2 Sr O3 172.4(2) . . ?
O6 Sr O3 78.0(3) . . ?
O4 Sr O5 169.1(3) . . ?
O1 Sr O5 80.8(3) . . ?
O2 Sr O5 78.1(3) . . ?
O6 Sr O5 93.4(3) . . ?
O3 Sr O5 109.4(3) . . ?
O7 Ta1 O8 93.2(4) . . ?
O7 Ta1 O9 93.2(4) . . ?
O8 Ta1 O9 95.1(4) . . ?
O7 Ta1 O10 177.7(4) . . ?
O8 Ta1 O10 87.1(4) . . ?
O9 Ta1 O10 89.0(4) . . ?
O7 Ta1 O2 91.3(4) . . ?
O8 Ta1 O2 170.5(3) . . ?
O9 Ta1 O2 93.0(3) . . ?
O10 Ta1 O2 88.1(3) . . ?
O7 Ta1 O1 92.6(3) . . ?
O8 Ta1 O1 91.8(3) . . ?
O9 Ta1 O1 170.8(3) . . ?
O10 Ta1 O1 85.1(3) . . ?
O2 Ta1 O1 79.7(3) . . ?
O12 Ta2 O14 91.6(4) . . ?
O12 Ta2 O13 95.2(4) . . ?
O14 Ta2 O13 91.6(4) . . ?
O12 Ta2 O3 93.9(4) . . ?
O14 Ta2 O3 92.0(4) . . ?
O13 Ta2 O3 170.1(3) . . ?
O12 Ta2 O11 90.1(3) . . ?
O14 Ta2 O11 178.2(4) . . ?
O13 Ta2 O11 88.6(4) . . ?
O3 Ta2 O11 87.5(3) . . ?
O12 Ta2 O4 172.3(4) . . ?
O14 Ta2 O4 90.7(4) . . ?
O13 Ta2 O4 92.0(3) . . ?
O3 Ta2 O4 78.7(3) . . ?
O11 Ta2 O4 87.5(3) . . ?
C1 O1 Ta1 127.5(7) . . ?
C1 O1 Sr 120.1(7) . . ?
Ta1 O1 Sr 108.3(3) . . ?
C4 O2 Ta1 138.0(8) . . ?
C4 O2 Sr 112.8(8) . . ?
Ta1 O2 Sr 108.8(3) . . ?
C7 O3 Ta2 133.4(11) . . ?
C7 O3 Sr 116.3(10) . . ?
Ta2 O3 Sr 108.7(3) . . ?
C10 O4 Ta2 126.2(7) . . ?
C10 O4 Sr 123.4(7) . . ?
Ta2 O4 Sr 110.4(3) . . ?
C13 O5 Sr 134.1(14) . . ?
C13' O5 Sr 154.4(13) . . ?
C16 O6 Sr 138.9(12) . . ?
C19 O7 Ta1 152.8(11) . . ?
C22 O8 Ta1 156.4(11) . . ?
C25' O9 Ta1 171.5(12) . . ?
C25 O9 Ta1 146.0(12) . . ?
C28 O10 Ta1 127.4(8) . . ?
C31 O11 Ta2 123.5(8) . . ?
C34' O12 Ta2 162.8(16) . . ?
C34 O12 Ta2 149.2(10) . . ?
C37' O13 Ta2 151.1(22) . . ?
C37 O13 Ta2 147.7(10) . . ?
C40 O14 Ta2 151.3(12) . . ?
C40' O14 Ta2 164.6(17) . . ?
O1 C1 C2 111.2(11) . . ?
O1 C1 C3 109.8(13) . . ?
C2 C1 C3 115.0(13) . . ?
O2 C4 C5 112.2(14) . . ?
O2 C4 C6 109.1(13) . . ?
C5 C4 C6 116.0(16) . . ?
C8 C7 O3 116.3(16) . . ?
C8 C7 C9 118.4(17) . . ?
O3 C7 C9 113.8(14) . . ?
O4 C10 C11 109.5(12) . . ?
O4 C10 C12 109.4(11) . . ?
C11 C10 C12 111.7(14) . . ?
O5 C13 C15 110.3(18) . . ?
O5 C13 C14 112.0(18) . . ?
C15 C13 C14 114.2(22) . . ?
O5 C13' C15' 106.5(21) . . ?
O5 C13' C14' 105.4(21) . . ?
C15' C13' C14' 105.6(22) . . ?
C18 C16 C17 117.4(22) . . ?
C18 C16 O6 111.5(16) . . ?
C17 C16 O6 111.9(16) . . ?
O7 C19 C20 109.5(16) . . ?
O7 C19 C21 109.4(17) . . ?
C20 C19 C21 111.2(18) . . ?
O8 C22 C24 114.9(15) . . ?
O8 C22 C23 114.0(14) . . ?
C24 C22 C23 113.5(16) . . ?
O9 C25 C26 115.9(19) . . ?
O9 C25 C27 109.0(18) . . ?
C26 C25 C27 110.9(20) . . ?
O9 C25' C26' 112.2(21) . . ?
O9 C25' C27' 110.0(21) . . ?
C26' C25' C27' 111.8(22) . . ?
O10 C28 C30 110.5(12) . . ?
O10 C28 C29 111.9(13) . . ?
C30 C28 C29 112.5(15) . . ?
O11 C31 C32 111.0(14) . . ?
O11 C31 C33 109.3(12) . . ?
C32 C31 C33 110.9(16) . . ?
O12 C34 C35 108.6(17) . . ?
O12 C34 C36 108.8(16) . . ?
C35 C34 C36 109.9(20) . . ?
O12 C34' C35' 108.6(23) . . ?
O12 C34' C36' 109.1(25) . . ?
C35' C34' C36' 109.7(25) . . ?
O13 C37 C39 112.7(15) . . ?
O13 C37 C38 110.1(14) . . ?
C39 C37 C38 113.0(16) . . ?
O13 C37' C38' 110.8(26) . . ?
O13 C37' C39' 110.4(26) . . ?
C38' C37' C39' 109.7(25) . . ?
O14 C40 C41 112.0(17) . . ?
O14 C40 C42 111.0(18) . . ?
C41 C40 C42 110.5(20) . . ?
O14 C40' C41' 112.7(25) . . ?
O14 C40' C42' 111.6(25) . . ?
C41' C40' C42' 111.9(25) . . ?

loop_
_geom_bond_atom_site_label_1
_geom_bond_atom_site_label_2
_geom_bond_distance
_geom_bond_site_symmetry_2
_geom_bond_publ_flag
Sr O4 2.478(8) . ?
Sr O1 2.519(8) . ?
Sr O2 2.531(7) . ?
Sr O6 2.535(9) . ?
Sr O3 2.539(8) . ?
Sr O5 2.554(8) . ?
Ta1 O7 1.886(8) . ?
Ta1 O8 1.889(8) . ?
Ta1 O9 1.898(8) . ?
Ta1 O10 2.014(8) . ?
Ta1 O2 2.017(7) . ?
Ta1 O1 2.046(6) . ?
Ta2 O12 1.913(7) . ?
Ta2 O14 1.915(7) . ?
Ta2 O13 1.915(8) . ?
Ta2 O3 2.009(8) . ?
Ta2 O11 2.017(7) . ?
Ta2 O4 2.027(7) . ?
O1 C1 1.40(2) . ?
O2 C4 1.43(2) . ?
O3 C7 1.44(2) . ?
O4 C10 1.417(14) . ?
O5 C13 1.41(2) . ?
O5 C13' 1.42(2) . ?
O6 C16 1.47(2) . ?
O7 C19 1.41(2) . ?
O8 C22 1.38(2) . ?
O9 C25' 1.39(2) . ?
O9 C25 1.40(2) . ?
O10 C28 1.40(2) . ?
O11 C31 1.43(2) . ?
O12 C34' 1.40(2) . ?
O12 C34 1.411(15) . ?
O13 C37' 1.38(2) . ?
O13 C37 1.405(14) . ?
O14 C40 1.365(15) . ?
O14 C40' 1.37(2) . ?
C1 C2 1.47(2) . ?
C1 C3 1.50(2) . ?
C4 C5 1.45(2) . ?
C4 C6 1.53(3) . ?
C7 C8 1.39(3) . ?
C7 C9 1.48(2) . ?
C10 C11 1.50(2) . ?
C10 C12 1.50(2) . ?
C13 C15 1.43(2) . ?
C13 C14 1.44(2) . ?
C13' C15' 1.47(2) . ?
C13' C14' 1.47(2) . ?
C16 C18 1.40(3) . ?
C16 C17 1.43(3) . ?
C19 C20 1.49(3) . ?
C19 C21 1.50(3) . ?
C22 C24 1.46(2) . ?
C22 C23 1.49(2) . ?
C25 C26 1.45(2) . ?
C25 C27 1.45(2) . ?
C25' C26' 1.44(2) . ?
C25' C27' 1.45(2) . ?
C28 C30 1.48(2) . ?
C28 C29 1.49(2) . ?
C31 C32 1.50(2) . ?
C31 C33 1.51(2) . ?
C34 C35 1.46(2) . ?
C34 C36 1.47(2) . ?
C34' C35' 1.45(2) . ?
C34' C36' 1.45(2) . ?
C37 C39 1.45(2) . ?
C37 C38 1.46(2) . ?
C37' C38' 1.45(2) . ?
C37' C39' 1.45(2) . ?
C40 C41 1.46(2) . ?
C40 C42 1.46(2) . ?
C40' C41' 1.44(2) . ?
C40' C42' 1.44(2) . ?
